data_4026630
loop_
_publ_author_name
'Vellanki Lakshmi'
'Mangalampalli Ravikanth'

_publ_section_title
;
 Synthesis of Sterically Crowded Polyarylated Boron-Dipyrromethenes
;
_journal_name_full 'Journal of Organic Chemistry'
_journal_page_first 8466
_journal_page_last 8471
_journal_paper_doi 10.1021/jo2010022
_journal_volume 76
_journal_year 2011
_chemical_formula_sum 'C16 H7 B Br6 F2 N2 O'
_chemical_formula_weight 771.51
_chemical_name_systematic
;
 ?
;
_space_group_IT_number 14
_symmetry_cell_setting monoclinic
_symmetry_space_group_name_Hall '-P 2yn'
_symmetry_space_group_name_H-M 'P 1 21/n 1'
_atom_sites_solution_hydrogens geom
_atom_sites_solution_primary direct
_atom_sites_solution_secondary difmap
_audit_creation_method SHELXL-97
_cell_angle_alpha 90.00
_cell_angle_beta 92.392(2)
_cell_angle_gamma 90.00
_cell_formula_units_Z 4
_cell_length_a 11.7228(3)
_cell_length_b 8.8692(2)
_cell_length_c 19.6265(5)
_cell_measurement_reflns_used 7387
_cell_measurement_temperature 150(2)
_cell_measurement_theta_max 32.7736
_cell_measurement_theta_min 3.4719
_cell_volume 2038.83(9)
_computing_cell_refinement 'CrysAlis RED, Oxford Diffraction Ltd.,'
_computing_data_collection 'CrysAlis CCD, Oxford Diffraction Ltd.,'
_computing_data_reduction 'CrysAlis RED, Oxford Diffraction Ltd.,'
_computing_molecular_graphics Ortep3
_computing_publication_material Shelx97
_computing_structure_refinement 'SHELXL-97 (Sheldrick, 1997)'
_computing_structure_solution 'SHELXS-97 (Sheldrick, 1997)'
_diffrn_ambient_temperature 150(2)
_diffrn_detector_area_resol_mean 15.9948
_diffrn_measured_fraction_theta_full 0.998
_diffrn_measured_fraction_theta_max 0.998
_diffrn_measurement_device_type 'OXFORD DIFFRACTION XCALIBUR-S'
_diffrn_measurement_method \w/q-scan
_diffrn_radiation_monochromator graphite
_diffrn_radiation_source 'Enhance (Mo) X-ray Source'
_diffrn_radiation_type MoK\a
_diffrn_radiation_wavelength 0.71073
_diffrn_reflns_av_R_equivalents 0.0509
_diffrn_reflns_av_sigmaI/netI 0.0499
_diffrn_reflns_limit_h_max 13
_diffrn_reflns_limit_h_min -12
_diffrn_reflns_limit_k_max 10
_diffrn_reflns_limit_k_min -10
_diffrn_reflns_limit_l_max 22
_diffrn_reflns_limit_l_min -23
_diffrn_reflns_number 13921
_diffrn_reflns_theta_full 25.00
_diffrn_reflns_theta_max 25.00
_diffrn_reflns_theta_min 3.48
_exptl_absorpt_coefficient_mu 11.844
_exptl_absorpt_correction_T_max 0.1633
_exptl_absorpt_correction_T_min 0.1115
_exptl_absorpt_correction_type multi-scan
_exptl_absorpt_process_details
;
CrysAlis RED, Oxford Diffraction Ltd.,
Version 1.171.31.7 (release 18-10-2006 CrysAlis171 .NET)
(compiled Oct 18 2006,16:28:17)
empirical absorption correction using spherical harmonics,
 implemented in SCALE3 ABSPACK scaling algorithm.
;
_exptl_crystal_colour orange
_exptl_crystal_density_diffrn 2.513
_exptl_crystal_description block
_exptl_crystal_F_000 1432
_exptl_crystal_size_max 0.33
_exptl_crystal_size_mid 0.27
_exptl_crystal_size_min 0.24
_refine_diff_density_max 1.430
_refine_diff_density_min -1.105
_refine_diff_density_rms 0.202
_refine_ls_extinction_method none
_refine_ls_goodness_of_fit_ref 1.082
_refine_ls_hydrogen_treatment riding
_refine_ls_matrix_type full
_refine_ls_number_parameters 254
_refine_ls_number_reflns 3595
_refine_ls_number_restraints 0
_refine_ls_restrained_S_all 1.082
_refine_ls_R_factor_all 0.0483
_refine_ls_R_factor_gt 0.0379
_refine_ls_shift/su_max 0.001
_refine_ls_shift/su_mean 0.000
_refine_ls_structure_factor_coef Fsqd
_refine_ls_weighting_details 'calc w=1/[\s^2^(Fo^2^)+(0.0532P)^2^+0.0000P] where P=(Fo^2^+2Fc^2^)/3'
_refine_ls_weighting_scheme calc
_refine_ls_wR_factor_gt 0.0954
_refine_ls_wR_factor_ref 0.0968
_reflns_number_gt 2781
_reflns_number_total 3595
_reflns_threshold_expression >2sigma(I)
_cod_data_source_file jo2010022_si_001.cif
_cod_data_source_block mr040
_cod_original_sg_symbol_H-M 'P 21/n'
_cod_database_code 4026630

loop_
_symmetry_equiv_pos_as_xyz
'x, y, z'
'-x+1/2, y+1/2, -z+1/2'
'-x, -y, -z'
'x-1/2, -y-1/2, z-1/2'

loop_
_atom_site_label
_atom_site_type_symbol
_atom_site_fract_x
_atom_site_fract_y
_atom_site_fract_z
_atom_site_U_iso_or_equiv
_atom_site_adp_type
_atom_site_occupancy
_atom_site_symmetry_multiplicity
_atom_site_calc_flag
_atom_site_refinement_flags
B1 B 1.0014(7) 0.3139(8) 0.9318(3) 0.0214(16) Uani 1 1 d .
Br1 Br 1.27011(6) 0.38211(8) 0.90270(4) 0.0374(2) Uani 1 1 d .
Br2 Br 1.27433(6) 0.72950(8) 0.81131(3) 0.0337(2) Uani 1 1 d .
Br3 Br 0.98760(6) 0.85938(7) 0.79249(3) 0.02894(18) Uani 1 1 d .
Br4 Br 0.55190(5) 0.49726(7) 0.89882(3) 0.02463(17) Uani 1 1 d .
Br5 Br 0.56873(6) 0.18147(7) 1.00503(3) 0.02577(18) Uani 1 1 d .
Br6 Br 0.86072(6) 0.06977(6) 1.02392(3) 0.02645(18) Uani 1 1 d .
F1 F 1.0274(3) 0.1857(3) 0.89602(16) 0.0247(8) Uani 1 1 d .
F2 F 1.0575(3) 0.3145(4) 0.99523(16) 0.0273(9) Uani 1 1 d .
O1 O 0.4932(4) 0.9447(4) 0.7825(2) 0.0265(11) Uani 1 1 d .
N1 N 1.0375(4) 0.4572(5) 0.8908(2) 0.0180(11) Uani 1 1 d .
N2 N 0.8717(4) 0.3275(5) 0.9393(2) 0.0173(11) Uani 1 1 d .
C1 C 1.1442(5) 0.4970(7) 0.8766(3) 0.0237(15) Uani 1 1 d .
C2 C 1.1451(6) 0.6341(7) 0.8415(3) 0.0240(15) Uani 1 1 d .
C3 C 1.0322(6) 0.6802(6) 0.8348(3) 0.0205(14) Uani 1 1 d .
C4 C 0.9646(5) 0.5692(6) 0.8641(3) 0.0167(13) Uani 1 1 d .
C5 C 0.8478(5) 0.5572(6) 0.8715(3) 0.0165(13) Uani 1 1 d .
C6 C 0.8002(5) 0.4365(6) 0.9080(3) 0.0154(13) Uani 1 1 d .
C7 C 0.6875(6) 0.4024(6) 0.9244(3) 0.0216(14) Uani 1 1 d .
C8 C 0.6908(6) 0.2768(6) 0.9660(3) 0.0217(14) Uani 1 1 d .
C9 C 0.8046(6) 0.2336(6) 0.9734(3) 0.0193(14) Uani 1 1 d .
C10 C 0.7657(5) 0.6731(6) 0.8444(3) 0.0153(13) Uani 1 1 d .
C11 C 0.7119(5) 0.6565(6) 0.7799(3) 0.0174(13) Uani 1 1 d .
H11 H 0.7365 0.5807 0.7497 0.021 Uiso 1 1 calc R
C12 C 0.6224(6) 0.7514(6) 0.7603(3) 0.0231(15) Uani 1 1 d .
H12 H 0.5847 0.7392 0.7168 0.028 Uiso 1 1 calc R
C13 C 0.5877(6) 0.8634(6) 0.8037(3) 0.0212(14) Uani 1 1 d .
C14 C 0.6470(5) 0.8872(6) 0.8657(3) 0.0214(14) Uani 1 1 d .
H14 H 0.6270 0.9689 0.8942 0.026 Uiso 1 1 calc R
C15 C 0.7352(5) 0.7910(6) 0.8856(3) 0.0194(14) Uani 1 1 d .
H15 H 0.7752 0.8064 0.9282 0.023 Uiso 1 1 calc R
C16 C 0.4534(6) 1.0582(7) 0.8270(3) 0.0312(17) Uani 1 1 d .
H16A H 0.4393 1.0135 0.8716 0.047 Uiso 1 1 calc R
H16B H 0.3823 1.1015 0.8076 0.047 Uiso 1 1 calc R
H16C H 0.5111 1.1377 0.8325 0.047 Uiso 1 1 calc R

loop_
_atom_site_aniso_label
_atom_site_aniso_U_11
_atom_site_aniso_U_22
_atom_site_aniso_U_33
_atom_site_aniso_U_23
_atom_site_aniso_U_13
_atom_site_aniso_U_12
B1 0.024(4) 0.023(4) 0.017(3) 0.005(3) -0.004(3) 0.001(3)
Br1 0.0145(4) 0.0487(4) 0.0490(4) 0.0022(4) 0.0005(3) 0.0065(3)
Br2 0.0193(4) 0.0450(4) 0.0371(4) -0.0021(3) 0.0060(3) -0.0116(3)
Br3 0.0290(4) 0.0240(3) 0.0341(4) 0.0060(3) 0.0051(3) -0.0022(3)
Br4 0.0129(3) 0.0297(3) 0.0314(3) 0.0070(3) 0.0033(3) 0.0031(3)
Br5 0.0236(4) 0.0264(3) 0.0281(3) 0.0026(3) 0.0098(3) -0.0035(3)
Br6 0.0309(4) 0.0220(3) 0.0264(3) 0.0059(3) 0.0001(3) 0.0050(3)
F1 0.028(2) 0.0211(18) 0.0245(18) -0.0019(15) 0.0003(17) 0.0069(15)
F2 0.025(2) 0.036(2) 0.0205(18) 0.0002(16) -0.0071(17) 0.0031(16)
O1 0.030(3) 0.026(2) 0.023(2) 0.0055(19) -0.002(2) 0.0102(19)
N1 0.014(3) 0.023(3) 0.017(3) -0.001(2) 0.001(2) -0.004(2)
N2 0.018(3) 0.017(2) 0.017(2) 0.002(2) -0.001(2) 0.001(2)
C1 0.019(4) 0.032(4) 0.020(3) -0.008(3) -0.003(3) 0.000(3)
C2 0.025(4) 0.025(3) 0.021(3) -0.007(3) -0.004(3) -0.005(3)
C3 0.024(4) 0.021(3) 0.017(3) -0.005(3) -0.001(3) 0.000(3)
C4 0.019(4) 0.018(3) 0.013(3) -0.003(2) -0.001(3) 0.001(2)
C5 0.016(3) 0.023(3) 0.010(3) -0.004(2) 0.000(3) -0.001(2)
C6 0.012(3) 0.018(3) 0.016(3) -0.003(2) 0.001(3) -0.004(2)
C7 0.025(4) 0.019(3) 0.021(3) -0.006(3) -0.004(3) 0.003(3)
C8 0.026(4) 0.018(3) 0.021(3) 0.001(3) -0.005(3) -0.005(3)
C9 0.027(4) 0.013(3) 0.017(3) -0.001(2) 0.000(3) 0.005(3)
C10 0.011(3) 0.018(3) 0.017(3) 0.004(2) 0.000(3) -0.001(2)
C11 0.014(3) 0.024(3) 0.015(3) -0.002(2) 0.009(3) 0.002(2)
C12 0.025(4) 0.027(3) 0.017(3) 0.005(3) -0.003(3) -0.001(3)
C13 0.023(4) 0.020(3) 0.021(3) 0.008(3) -0.001(3) 0.001(3)
C14 0.027(4) 0.017(3) 0.021(3) -0.001(3) 0.004(3) 0.001(3)
C15 0.024(4) 0.017(3) 0.017(3) -0.001(2) -0.006(3) 0.000(3)
C16 0.032(4) 0.033(4) 0.029(4) 0.006(3) 0.000(3) 0.014(3)

loop_
_atom_type_symbol
_atom_type_description
_atom_type_scat_dispersion_real
_atom_type_scat_dispersion_imag
_atom_type_scat_source
C C 0.0033 0.0016 'International Tables Vol C Tables 4.2.6.8 and 6.1.1.4'
H H 0.0000 0.0000 'International Tables Vol C Tables 4.2.6.8 and 6.1.1.4'
N N 0.0061 0.0033 'International Tables Vol C Tables 4.2.6.8 and 6.1.1.4'
O O 0.0106 0.0060 'International Tables Vol C Tables 4.2.6.8 and 6.1.1.4'
F F 0.0171 0.0103 'International Tables Vol C Tables 4.2.6.8 and 6.1.1.4'
Br Br -0.2901 2.4595 'International Tables Vol C Tables 4.2.6.8 and 6.1.1.4'
B B 0.0013 0.0007 'International Tables Vol C Tables 4.2.6.8 and 6.1.1.4'

loop_
_geom_angle_atom_site_label_1
_geom_angle_atom_site_label_2
_geom_angle_atom_site_label_3
_geom_angle
F1 B1 F2 110.8(5)
F1 B1 N2 110.7(5)
F2 B1 N2 110.4(6)
F1 B1 N1 109.7(5)
F2 B1 N1 109.3(5)
N2 B1 N1 105.9(5)
C13 O1 C16 117.8(4)
C1 N1 C4 107.2(5)
C1 N1 B1 126.3(5)
C4 N1 B1 126.4(5)
C9 N2 C6 107.1(5)
C9 N2 B1 126.9(5)
C6 N2 B1 125.9(5)
N1 C1 C2 111.0(5)
N1 C1 Br1 122.6(5)
C2 C1 Br1 126.4(5)
C3 C2 C1 106.0(6)
C3 C2 Br2 128.7(5)
C1 C2 Br2 125.3(5)
C2 C3 C4 107.9(5)
C2 C3 Br3 123.0(5)
C4 C3 Br3 129.1(5)
C5 C4 N1 119.8(5)
C5 C4 C3 132.4(5)
N1 C4 C3 107.8(5)
C4 C5 C6 121.5(5)
C4 C5 C10 122.3(5)
C6 C5 C10 116.1(5)
N2 C6 C7 107.5(5)
N2 C6 C5 120.1(5)
C7 C6 C5 132.3(5)
C8 C7 C6 107.8(5)
C8 C7 Br4 122.0(5)
C6 C7 Br4 130.2(5)
C7 C8 C9 106.7(6)
C7 C8 Br5 127.5(5)
C9 C8 Br5 125.8(4)
N2 C9 C8 110.9(5)
N2 C9 Br6 123.2(5)
C8 C9 Br6 125.9(5)
C15 C10 C11 119.5(5)
C15 C10 C5 119.5(5)
C11 C10 C5 120.8(5)
C12 C11 C10 119.7(5)
C12 C11 H11 120.2
C10 C11 H11 120.2
C13 C12 C11 120.3(5)
C13 C12 H12 119.9
C11 C12 H12 119.9
O1 C13 C12 116.4(5)
O1 C13 C14 123.6(6)
C12 C13 C14 120.0(6)
C15 C14 C13 119.5(5)
C15 C14 H14 120.2
C13 C14 H14 120.2
C10 C15 C14 120.7(5)
C10 C15 H15 119.6
C14 C15 H15 119.6
O1 C16 H16A 109.5
O1 C16 H16B 109.5
H16A C16 H16B 109.5
O1 C16 H16C 109.5
H16A C16 H16C 109.5
H16B C16 H16C 109.5

loop_
_geom_bond_atom_site_label_1
_geom_bond_atom_site_label_2
_geom_bond_distance
B1 F1 1.377(8)
B1 F2 1.384(7)
B1 N2 1.539(9)
B1 N1 1.571(8)
Br1 C1 1.848(6)
Br2 C2 1.854(7)
Br3 C3 1.858(6)
Br4 C7 1.850(6)
Br5 C8 1.855(7)
Br6 C9 1.864(5)
O1 C13 1.371(7)
O1 C16 1.425(7)
N1 C1 1.340(8)
N1 C4 1.398(7)
N2 C9 1.343(8)
N2 C6 1.404(7)
C1 C2 1.399(9)
C2 C3 1.386(9)
C3 C4 1.402(8)
C4 C5 1.387(9)
C5 C6 1.415(8)
C5 C10 1.491(8)
C6 C7 1.405(9)
C7 C8 1.381(8)
C8 C9 1.389(9)
C10 C15 1.379(8)
C10 C11 1.398(7)
C11 C12 1.387(8)
C11 H11 0.9500
C12 C13 1.381(9)
C12 H12 0.9500
C13 C14 1.392(8)
C14 C15 1.385(8)
C14 H14 0.9500
C15 H15 0.9500
C16 H16A 0.9800
C16 H16B 0.9800
C16 H16C 0.9800

loop_
_geom_torsion_atom_site_label_1
_geom_torsion_atom_site_label_2
_geom_torsion_atom_site_label_3
_geom_torsion_atom_site_label_4
_geom_torsion
F1 B1 N1 C1 -65.4(7)
F2 B1 N1 C1 56.3(8)
N2 B1 N1 C1 175.1(5)
F1 B1 N1 C4 116.8(6)
F2 B1 N1 C4 -121.6(6)
N2 B1 N1 C4 -2.8(7)
F1 B1 N2 C9 64.3(7)
F2 B1 N2 C9 -58.8(8)
N1 B1 N2 C9 -176.9(5)
F1 B1 N2 C6 -111.6(6)
F2 B1 N2 C6 125.4(5)
N1 B1 N2 C6 7.2(7)
C4 N1 C1 C2 0.5(6)
B1 N1 C1 C2 -177.7(5)
C4 N1 C1 Br1 179.7(4)
B1 N1 C1 Br1 1.5(8)
N1 C1 C2 C3 0.6(7)
Br1 C1 C2 C3 -178.5(4)
N1 C1 C2 Br2 -179.3(4)
Br1 C1 C2 Br2 1.6(8)
C1 C2 C3 C4 -1.5(6)
Br2 C2 C3 C4 178.4(4)
C1 C2 C3 Br3 179.1(4)
Br2 C2 C3 Br3 -1.0(8)
C1 N1 C4 C5 -179.9(5)
B1 N1 C4 C5 -1.7(8)
C1 N1 C4 C3 -1.5(6)
B1 N1 C4 C3 176.7(5)
C2 C3 C4 C5 180.0(6)
Br3 C3 C4 C5 -0.7(10)
C2 C3 C4 N1 1.9(6)
Br3 C3 C4 N1 -178.8(4)
N1 C4 C5 C6 2.5(8)
C3 C4 C5 C6 -175.4(6)
N1 C4 C5 C10 179.9(5)
C3 C4 C5 C10 2.0(10)
C9 N2 C6 C7 -0.6(6)
B1 N2 C6 C7 176.0(5)
C9 N2 C6 C5 176.1(5)
B1 N2 C6 C5 -7.4(8)
C4 C5 C6 N2 1.8(8)
C10 C5 C6 N2 -175.8(5)
C4 C5 C6 C7 177.5(6)
C10 C5 C6 C7 0.0(9)
N2 C6 C7 C8 1.2(6)
C5 C6 C7 C8 -174.9(6)
N2 C6 C7 Br4 -178.8(4)
C5 C6 C7 Br4 5.1(10)
C6 C7 C8 C9 -1.3(6)
Br4 C7 C8 C9 178.7(4)
C6 C7 C8 Br5 178.9(4)
Br4 C7 C8 Br5 -1.1(8)
C6 N2 C9 C8 -0.2(6)
B1 N2 C9 C8 -176.7(5)
C6 N2 C9 Br6 -179.6(4)
B1 N2 C9 Br6 3.9(8)
C7 C8 C9 N2 1.0(7)
Br5 C8 C9 N2 -179.2(4)
C7 C8 C9 Br6 -179.6(4)
Br5 C8 C9 Br6 0.2(8)
C4 C5 C10 C15 -91.7(7)
C6 C5 C10 C15 85.8(7)
C4 C5 C10 C11 93.9(7)
C6 C5 C10 C11 -88.5(7)
C15 C10 C11 C12 -5.1(9)
C5 C10 C11 C12 169.3(6)
C10 C11 C12 C13 1.1(9)
C16 O1 C13 C12 178.2(6)
C16 O1 C13 C14 -0.8(9)
C11 C12 C13 O1 -175.3(6)
C11 C12 C13 C14 3.8(10)
O1 C13 C14 C15 174.3(6)
C12 C13 C14 C15 -4.7(10)
C11 C10 C15 C14 4.2(9)
C5 C10 C15 C14 -170.2(6)
C13 C14 C15 C10 0.7(9)
